data_7040750
loop_
_publ_author_name
'Eichh\"ofer, Andreas'
'Buth, Gernot'

_publ_section_title
;
 Polymeric cobalt(ii) thiolato complexes - syntheses, structures and
 properties of [Co(SMes)2] and [Co(SPh)2NH3].
;
_journal_issue 43
_journal_name_full 'Dalton transactions (Cambridge, England : 2003)'
_journal_page_first 17382
_journal_page_last 17391
_journal_paper_doi 10.1039/c6dt03098j
_journal_volume 45
_journal_year 2016
_chemical_formula_sum 'C18 H22 Co S2'
_chemical_formula_weight 361.40
_chemical_name_systematic
; 
 ? 
;
_chemical_properties_physical ', Air-sensitive,Moisture-sensitive,Oxygen-sensitive'
_space_group_crystal_system tetragonal
_space_group_IT_number 87
_space_group_name_Hall '-I 4'
_space_group_name_H-M_alt 'I 4/m'
_symmetry_space_group_name_Hall '-I 4'
_symmetry_space_group_name_H-M 'I 4/m'
_atom_sites_solution_hydrogens geom
_audit_creation_method SHELXL-2014
_audit_update_record
;
2016-06-06 deposited with the CCDC.
2016-09-27 downloaded from the CCDC.
;
_cell_angle_alpha 90
_cell_angle_beta 90
_cell_angle_gamma 90
_cell_formula_units_Z 4
_cell_length_a 16.7784(8)
_cell_length_b 16.7784(8)
_cell_length_c 6.8141(5)
_cell_measurement_reflns_used 5258
_cell_measurement_temperature 180(2)
_cell_measurement_theta_max 26.74
_cell_measurement_theta_min 2.43
_cell_volume 1918.27(19)
_computing_cell_refinement 'STOE X-AREA'
_computing_data_collection 'STOE X-AREA'
_computing_data_reduction 'STOE X-RED'
_computing_structure_refinement 'SHELXL-2014 (Sheldrick, 2014)'
_diffrn_ambient_temperature 180(2)
_diffrn_detector_area_resol_mean 6.67
_diffrn_measured_fraction_theta_full 0.976
_diffrn_measured_fraction_theta_max 0.969
_diffrn_measurement_device_type 'STOE IPDS 2T'
_diffrn_measurement_method 'rotation method'
_diffrn_radiation_type MoK\a
_diffrn_radiation_wavelength 0.71073
_diffrn_reflns_av_R_equivalents 0.0567
_diffrn_reflns_av_unetI/netI 0.0412
_diffrn_reflns_Laue_measured_fraction_full 0.976
_diffrn_reflns_Laue_measured_fraction_max 0.969
_diffrn_reflns_limit_h_max 20
_diffrn_reflns_limit_h_min -12
_diffrn_reflns_limit_k_max 19
_diffrn_reflns_limit_k_min -20
_diffrn_reflns_limit_l_max 8
_diffrn_reflns_limit_l_min -8
_diffrn_reflns_number 3401
_diffrn_reflns_point_group_measured_fraction_full 0.976
_diffrn_reflns_point_group_measured_fraction_max 0.969
_diffrn_reflns_theta_full 26.000
_diffrn_reflns_theta_max 26.215
_diffrn_reflns_theta_min 3.227
_diffrn_source 'sealed X-ray tube, 12 x 0.4 mm long-fine focus'
_exptl_absorpt_coefficient_mu 1.104
_exptl_absorpt_correction_T_max 0.9672
_exptl_absorpt_correction_T_min 0.8081
_exptl_absorpt_correction_type integration
_exptl_absorpt_process_details XRED-32
_exptl_crystal_colour black-red
_exptl_crystal_density_diffrn 1.251
_exptl_crystal_description needle
_exptl_crystal_F_000 756
_exptl_crystal_preparation ', Magnetic properties'
_exptl_crystal_recrystallization_method 'from reaction solution'
_exptl_crystal_size_max 0.400
_exptl_crystal_size_mid 0.173
_exptl_crystal_size_min 0.040
_refine_diff_density_max 0.432
_refine_diff_density_min -0.569
_refine_diff_density_rms 0.071
_refine_ls_extinction_method none
_refine_ls_goodness_of_fit_ref 1.077
_refine_ls_hydrogen_treatment constr
_refine_ls_matrix_type full
_refine_ls_number_parameters 66
_refine_ls_number_reflns 1025
_refine_ls_number_restraints 0
_refine_ls_restrained_S_all 1.077
_refine_ls_R_factor_all 0.0450
_refine_ls_R_factor_gt 0.0374
_refine_ls_shift/su_max 0.000
_refine_ls_shift/su_mean 0.000
_refine_ls_structure_factor_coef Fsqd
_refine_ls_weighting_details 'w=1/[\s^2^(Fo^2^)+(0.0437P)^2^+3.2692P] where P=(Fo^2^+2Fc^2^)/3'
_refine_ls_weighting_scheme calc
_refine_ls_wR_factor_gt 0.0894
_refine_ls_wR_factor_ref 0.0925
_reflns_Friedel_coverage 0.000
_reflns_number_gt 885
_reflns_number_total 1025
_reflns_threshold_expression 'I > 2\s(I)'
_cod_data_source_file c6dt03098j2.cif
_cod_data_source_block i4m_sq
_cod_depositor_comments
;Adding full bibliography for 7040748--7040750.cif.

 Adding full bibliography for 7040748--7040750.cif.
;
_cod_original_cell_volume 1918.3(2)
_cod_database_code 7040750
_shelx_space_group_comment
; 
The symmetry employed for this shelxl refinement is uniquely defined 
by the following loop, which should always be used as a source of 
symmetry information in preference to the above space-group names. 
They are only intended as comments. 
;
_shelxl_version_number 2014-3

loop_
_space_group_symop_operation_xyz
'x, y, z'
'-y, x, z'
'-x, -y, z'
'y, -x, z'
'x+1/2, y+1/2, z+1/2'
'-y+1/2, x+1/2, z+1/2'
'-x+1/2, -y+1/2, z+1/2'
'y+1/2, -x+1/2, z+1/2'
'-x, -y, -z'
'y, -x, -z'
'x, y, -z'
'-y, x, -z'
'-x+1/2, -y+1/2, -z+1/2'
'y+1/2, -x+1/2, -z+1/2'
'x+1/2, y+1/2, -z+1/2'
'-y+1/2, x+1/2, -z+1/2'

loop_
_atom_site_label
_atom_site_type_symbol
_atom_site_fract_x
_atom_site_fract_y
_atom_site_fract_z
_atom_site_U_iso_or_equiv
_atom_site_adp_type
_atom_site_occupancy
_atom_site_site_symmetry_order
_atom_site_calc_flag
_atom_site_refinement_flags_posn
_atom_site_refinement_flags_adp
_atom_site_refinement_flags_occupancy
_atom_site_disorder_assembly
_atom_site_disorder_group
Co1 Co 0.5000 0.0000 0.2500 0.0145(2) Uani 1 4 d S T P . .
S1 S 0.40522(5) -0.01183(5) 0.5000 0.0155(2) Uani 1 2 d S T P . .
C2 C 0.2639(2) -0.0956(2) 0.5000 0.0225(8) Uani 1 2 d S T P . .
C4 C 0.2543(3) -0.2400(3) 0.5000 0.0315(10) Uani 1 2 d S T P . .
C3 C 0.2201(2) -0.1660(3) 0.5000 0.0282(9) Uani 1 2 d S T P . .
H3 H 0.1648 -0.1626 0.5000 0.034 Uiso 1 2 calc R U P . .
C6 C 0.3851(2) -0.1760(2) 0.5000 0.0201(8) Uani 1 2 d S T P . .
C8 C 0.2055(3) -0.3156(3) 0.5000 0.0405(12) Uani 1 2 d S T P . .
H8A H 0.1965 -0.3324 0.3672 0.061 Uiso 0.5 1 calc R U P A -1
H8B H 0.1553 -0.3058 0.5631 0.061 Uiso 0.5 1 calc R U P A -1
H8C H 0.2338 -0.3565 0.5697 0.061 Uiso 0.5 1 calc R U P A -1
C5 C 0.3371(3) -0.2442(2) 0.5000 0.0254(9) Uani 1 2 d S T P . .
H5 H 0.3613 -0.2940 0.5000 0.031 Uiso 1 2 calc R U P . .
C1 C 0.3479(2) -0.1018(2) 0.5000 0.0171(7) Uani 1 2 d S T P . .
C7 C 0.2224(2) -0.0170(3) 0.5000 0.0319(9) Uani 1 2 d S T P . .
H7A H 0.2479 0.0180 0.5921 0.048 Uiso 0.5 1 calc R U P B -1
H7B H 0.1677 -0.0243 0.5368 0.048 Uiso 0.5 1 calc R U P B -1
H7C H 0.2250 0.0059 0.3711 0.048 Uiso 0.5 1 calc R U P B -1
C9 C 0.4740(2) -0.1859(2) 0.5000 0.0236(8) Uani 1 2 d S T P . .
H9A H 0.4871 -0.2411 0.5177 0.035 Uiso 0.5 1 calc R U P C -1
H9B H 0.4966 -0.1552 0.6051 0.035 Uiso 0.5 1 calc R U P C -1
H9C H 0.4952 -0.1676 0.3771 0.035 Uiso 0.5 1 calc R U P C -1

loop_
_atom_site_aniso_label
_atom_site_aniso_U_11
_atom_site_aniso_U_22
_atom_site_aniso_U_33
_atom_site_aniso_U_23
_atom_site_aniso_U_13
_atom_site_aniso_U_12
Co1 0.0177(3) 0.0177(3) 0.0081(3) 0.000 0.000 0.000
S1 0.0168(4) 0.0197(4) 0.0099(4) 0.000 0.000 -0.0026(3)
C2 0.0181(17) 0.035(2) 0.0143(15) 0.000 0.000 -0.0020(16)
C4 0.042(2) 0.040(2) 0.0129(16) 0.000 0.000 -0.023(2)
C3 0.0203(19) 0.045(3) 0.0193(17) 0.000 0.000 -0.0126(19)
C6 0.0268(19) 0.0243(18) 0.0091(14) 0.000 0.000 -0.0008(16)
C8 0.057(3) 0.040(3) 0.0239(19) 0.000 0.000 -0.031(2)
C5 0.039(2) 0.0221(19) 0.0155(16) 0.000 0.000 -0.0008(17)
C1 0.0216(18) 0.0216(18) 0.0081(13) 0.000 0.000 -0.0043(16)
C7 0.0197(19) 0.046(3) 0.030(2) 0.000 0.000 0.0087(19)
C9 0.027(2) 0.0237(19) 0.0198(17) 0.000 0.000 0.0037(16)

loop_
_atom_type_symbol
_atom_type_description
_atom_type_scat_dispersion_real
_atom_type_scat_dispersion_imag
_atom_type_scat_source
C C 0.0033 0.0016 'International Tables Vol C Tables 4.2.6.8 and 6.1.1.4'
H H 0.0000 0.0000 'International Tables Vol C Tables 4.2.6.8 and 6.1.1.4'
Co Co 0.3494 0.9721 'International Tables Vol C Tables 4.2.6.8 and 6.1.1.4'
S S 0.1246 0.1234 'International Tables Vol C Tables 4.2.6.8 and 6.1.1.4'

loop_
_geom_angle_atom_site_label_1
_geom_angle_atom_site_label_2
_geom_angle_atom_site_label_3
_geom_angle
_geom_angle_site_symmetry_1
_geom_angle_site_symmetry_3
S1 Co1 S1 122.039(18) 9_656 6_544
S1 Co1 S1 122.039(18) 9_656 14
S1 Co1 S1 86.50(3) 6_544 14
S1 Co1 S1 86.50(3) 9_656 .
S1 Co1 S1 122.038(18) 6_544 .
S1 Co1 S1 122.039(18) 14 .
C1 S1 Co1 115.90(8) . 9_656
C1 S1 Co1 115.90(8) . .
Co1 S1 Co1 93.50(3) 9_656 .
C3 C2 C1 117.7(4) . .
C3 C2 C7 120.3(4) . .
C1 C2 C7 122.0(3) . .
C3 C4 C5 117.7(4) . .
C3 C4 C8 122.3(4) . .
C5 C4 C8 120.0(4) . .
C4 C3 C2 123.3(4) . .
C4 C3 H3 118.4 . .
C2 C3 H3 118.4 . .
C1 C6 C5 118.2(4) . .
C1 C6 C9 123.0(3) . .
C5 C6 C9 118.8(4) . .
C4 C8 H8A 109.5 . .
C4 C8 H8B 109.5 . .
H8A C8 H8B 109.5 . .
C4 C8 H8C 109.5 . .
H8A C8 H8C 109.5 . .
H8B C8 H8C 109.5 . .
C4 C5 C6 122.3(4) . .
C4 C5 H5 118.9 . .
C6 C5 H5 118.9 . .
C6 C1 C2 120.9(3) . .
C6 C1 S1 120.8(3) . .
C2 C1 S1 118.3(3) . .
C2 C7 H7A 109.5 . .
C2 C7 H7B 109.5 . .
H7A C7 H7B 109.5 . .
C2 C7 H7C 109.5 . .
H7A C7 H7C 109.5 . .
H7B C7 H7C 109.5 . .
C6 C9 H9A 109.5 . .
C6 C9 H9B 109.5 . .
H9A C9 H9B 109.5 . .
C6 C9 H9C 109.5 . .
H9A C9 H9C 109.5 . .
H9B C9 H9C 109.5 . .

loop_
_geom_bond_atom_site_label_1
_geom_bond_atom_site_label_2
_geom_bond_distance
_geom_bond_site_symmetry_2
Co1 S1 2.3389(6) 9_656
Co1 S1 2.3389(6) 6_544
Co1 S1 2.3389(6) 14
Co1 S1 2.3389(6) .
S1 C1 1.791(4) .
S1 Co1 2.3389(6) 9_656
C2 C3 1.391(6) .
C2 C1 1.413(5) .
C2 C7 1.492(6) .
C4 C3 1.369(6) .
C4 C5 1.390(6) .
C4 C8 1.509(5) .
C3 H3 0.9300 .
C6 C1 1.392(5) .
C6 C5 1.400(5) .
C6 C9 1.501(5) .
C8 H8A 0.9600 .
C8 H8B 0.9600 .
C8 H8C 0.9600 .
C5 H5 0.9300 .
C7 H7A 0.9600 .
C7 H7B 0.9600 .
C7 H7C 0.9600 .
C9 H9A 0.9600 .
C9 H9B 0.9600 .
C9 H9C 0.9600 .

loop_
_geom_torsion_atom_site_label_1
_geom_torsion_atom_site_label_2
_geom_torsion_atom_site_label_3
_geom_torsion_atom_site_label_4
_geom_torsion
_geom_torsion_site_symmetry_1
C5 C4 C3 C2 0.0 .
C8 C4 C3 C2 180.0 .
C1 C2 C3 C4 0.0 .
C7 C2 C3 C4 180.0 .
C3 C4 C5 C6 0.0 .
C8 C4 C5 C6 180.0 .
C1 C6 C5 C4 0.0 .
C9 C6 C5 C4 180.0 .
C5 C6 C1 C2 0.0 .
C9 C6 C1 C2 180.0 .
C5 C6 C1 S1 180.0 .
C9 C6 C1 S1 0.0 .
C3 C2 C1 C6 0.0 .
C7 C2 C1 C6 180.0 .
C3 C2 C1 S1 180.0 .
C7 C2 C1 S1 0.0 .
Co1 S1 C1 C6 -54.07(6) 9_656
Co1 S1 C1 C6 54.07(6) .
Co1 S1 C1 C2 125.93(6) 9_656
Co1 S1 C1 C2 -125.93(6) .
